data_4342591
loop_
_publ_author_name
'Feltham, Humphrey L. C.'
'Johnson, Chloe'
'Elliott, Anastasia B. S.'
'Gordon, Keith C.'
'Albrecht, Martin'
'Brooker, Sally'

_publ_section_title
;
 &quot;Tail&quot; Tuning of Iron(II) Spin Crossover Temperature by 100 K.
;
_journal_issue 6
_journal_name_full 'Inorganic chemistry'
_journal_page_first 2902
_journal_page_last 2909
_journal_paper_doi 10.1021/ic503040f
_journal_volume 54
_journal_year 2015
_chemical_formula_sum 'C58 H80 Fe N14 O2 S2'
_chemical_formula_weight 1125.33
_chemical_name_systematic
; 
 ? 
;
_space_group_IT_number 2
_symmetry_cell_setting triclinic
_symmetry_space_group_name_Hall '-P 1'
_symmetry_space_group_name_H-M 'P -1'
_atom_sites_solution_hydrogens geom
_atom_sites_solution_primary direct
_atom_sites_solution_secondary difmap
_audit_creation_method SHELXL-97
_cell_angle_alpha 76.0598(18)
_cell_angle_beta 80.953(2)
_cell_angle_gamma 81.5397(18)
_cell_formula_units_Z 1
_cell_length_a 7.6430(2)
_cell_length_b 10.2671(2)
_cell_length_c 19.4735(4)
_cell_measurement_reflns_used 21827
_cell_measurement_temperature 100
_cell_measurement_theta_max 75.79
_cell_measurement_theta_min 4.47
_cell_volume 1455.11(6)
_computing_structure_refinement 'SHELXL-97 (Sheldrick, 1997)'
_computing_structure_solution 'SHELXS-97 (Sheldrick, 1990)'
_diffrn_ambient_temperature 100
_diffrn_measured_fraction_theta_full 0.978
_diffrn_measured_fraction_theta_max 0.978
_diffrn_measurement_device_type 'Oxford Diffraction SuperNova'
_diffrn_radiation_monochromator graphite
_diffrn_radiation_source 'fine-focus sealed tube'
_diffrn_radiation_type CuK\a
_diffrn_radiation_wavelength 1.54184
_diffrn_reflns_av_R_equivalents 0.0409
_diffrn_reflns_av_sigmaI/netI 0.0312
_diffrn_reflns_limit_h_max 9
_diffrn_reflns_limit_h_min -9
_diffrn_reflns_limit_k_max 12
_diffrn_reflns_limit_k_min -12
_diffrn_reflns_limit_l_max 24
_diffrn_reflns_limit_l_min -24
_diffrn_reflns_number 21827
_diffrn_reflns_theta_full 75.79
_diffrn_reflns_theta_max 75.79
_diffrn_reflns_theta_min 4.47
_exptl_absorpt_coefficient_mu 3.178
_exptl_absorpt_correction_T_max 0.9248
_exptl_absorpt_correction_T_min 0.5690
_exptl_absorpt_correction_type multi-scan
_exptl_absorpt_process_details 'SCALE3 abspack'
_exptl_crystal_colour Red
_exptl_crystal_density_diffrn 1.284
_exptl_crystal_density_method 'not measured'
_exptl_crystal_description Rod
_exptl_crystal_F_000 600
_exptl_crystal_size_max 0.20
_exptl_crystal_size_mid 0.10
_exptl_crystal_size_min 0.03
_refine_diff_density_max 0.607
_refine_diff_density_min -0.594
_refine_diff_density_rms 0.068
_refine_ls_extinction_method none
_refine_ls_goodness_of_fit_ref 1.214
_refine_ls_hydrogen_treatment constr
_refine_ls_matrix_type full
_refine_ls_number_parameters 349
_refine_ls_number_reflns 5937
_refine_ls_number_restraints 0
_refine_ls_restrained_S_all 1.214
_refine_ls_R_factor_all 0.0464
_refine_ls_R_factor_gt 0.0426
_refine_ls_shift/su_max 0.000
_refine_ls_shift/su_mean 0.000
_refine_ls_structure_factor_coef Fsqd
_refine_ls_weighting_details 'calc w=1/[\s^2^(Fo^2^)+(0.0457P)^2^+2.2905P] where P=(Fo^2^+2Fc^2^)/3'
_refine_ls_weighting_scheme calc
_refine_ls_wR_factor_gt 0.1387
_refine_ls_wR_factor_ref 0.1403
_reflns_number_gt 5555
_reflns_number_total 5937
_reflns_threshold_expression >2sigma(I)
_cod_data_source_file ic503040f_si_002.cif
_cod_data_source_block HF978_at_100k_is_1_in_manuscript
_cod_depositor_comments 'Adding full bibliography for 4342591--4342596.cif.'
_cod_original_cell_volume 1455.12(6)
_cod_original_sg_symbol_H-M P-1
_cod_database_code 4342591

loop_
_symmetry_equiv_pos_as_xyz
'x, y, z'
'-x, -y, -z'

loop_
_atom_site_label
_atom_site_type_symbol
_atom_site_fract_x
_atom_site_fract_y
_atom_site_fract_z
_atom_site_U_iso_or_equiv
_atom_site_adp_type
_atom_site_occupancy
_atom_site_symmetry_multiplicity
_atom_site_calc_flag
_atom_site_refinement_flags
Fe1 Fe 0.5000 0.0000 0.5000 0.01333(14) Uani 1 2 d S
C1 C 0.8588(4) 0.0090(3) 0.40838(15) 0.0216(6) Uani 1 1 d .
H1A H 0.8884 -0.0785 0.4339 0.026 Uiso 1 1 calc R
C2 C 0.9873(4) 0.0716(3) 0.35679(16) 0.0243(6) Uani 1 1 d .
H2A H 1.0999 0.0257 0.3481 0.029 Uiso 1 1 calc R
C3 C 0.9469(4) 0.2017(3) 0.31878(15) 0.0211(5) Uani 1 1 d .
H3A H 1.0319 0.2449 0.2848 0.025 Uiso 1 1 calc R
C4 C 0.7764(3) 0.2670(3) 0.33222(14) 0.0185(5) Uani 1 1 d .
H4A H 0.7450 0.3548 0.3076 0.022 Uiso 1 1 calc R
C5 C 0.6538(3) 0.1975(3) 0.38352(14) 0.0157(5) Uani 1 1 d .
C6 C 0.4681(3) 0.2471(3) 0.40211(14) 0.0158(5) Uani 1 1 d .
C7 C 0.1965(3) 0.3487(3) 0.40912(13) 0.0162(5) Uani 1 1 d .
C8 C 0.0385(3) 0.4486(3) 0.39590(14) 0.0177(5) Uani 1 1 d .
C9 C -0.1102(4) 0.4447(3) 0.44775(15) 0.0225(6) Uani 1 1 d .
H9A H -0.1140 0.3786 0.4899 0.027 Uiso 1 1 calc R
C10 C -0.2526(4) 0.5444(3) 0.43347(17) 0.0282(6) Uani 1 1 d .
H10A H -0.3538 0.5467 0.4668 0.034 Uiso 1 1 calc R
C11 C -0.2438(4) 0.6392(3) 0.37025(17) 0.0277(6) Uani 1 1 d .
H11A H -0.3380 0.7063 0.3602 0.033 Uiso 1 1 calc R
C12 C -0.0909(4) 0.6326(3) 0.32166(17) 0.0253(6) Uani 1 1 d .
H12A H -0.0854 0.6966 0.2787 0.030 Uiso 1 1 calc R
C13 C 0.3785(3) 0.4586(3) 0.25160(14) 0.0169(5) Uani 1 1 d .
C14 C 0.4208(4) 0.5813(3) 0.19431(14) 0.0206(5) Uani 1 1 d .
H14A H 0.3686 0.6620 0.2109 0.025 Uiso 1 1 calc R
H14B H 0.3678 0.5807 0.1523 0.025 Uiso 1 1 calc R
C15 C 0.6233(4) 0.5858(3) 0.17411(15) 0.0206(5) Uani 1 1 d .
H15A H 0.6437 0.6681 0.1386 0.025 Uiso 1 1 calc R
H15B H 0.6748 0.5893 0.2160 0.025 Uiso 1 1 calc R
C16 C 0.7192(4) 0.4653(3) 0.14483(15) 0.0207(5) Uani 1 1 d .
H16A H 0.6999 0.3826 0.1803 0.025 Uiso 1 1 calc R
H16B H 0.6688 0.4616 0.1027 0.025 Uiso 1 1 calc R
C17 C 0.9192(4) 0.4737(3) 0.12556(15) 0.0220(6) Uani 1 1 d .
H17A H 0.9376 0.5572 0.0907 0.026 Uiso 1 1 calc R
H17B H 0.9688 0.4773 0.1679 0.026 Uiso 1 1 calc R
C18 C 1.0203(4) 0.3560(3) 0.09557(15) 0.0230(6) Uani 1 1 d .
H18A H 1.0084 0.2730 0.1316 0.028 Uiso 1 1 calc R
H18B H 0.9663 0.3489 0.0549 0.028 Uiso 1 1 calc R
C19 C 1.2175(4) 0.3700(3) 0.07235(15) 0.0219(6) Uani 1 1 d .
H19A H 1.2716 0.3755 0.1133 0.026 Uiso 1 1 calc R
H19B H 1.2291 0.4540 0.0372 0.026 Uiso 1 1 calc R
C20 C 1.3204(4) 0.2543(3) 0.04080(15) 0.0223(6) Uani 1 1 d .
H20A H 1.3102 0.1702 0.0761 0.027 Uiso 1 1 calc R
H20B H 1.2663 0.2483 0.0000 0.027 Uiso 1 1 calc R
C21 C 1.5170(4) 0.2708(3) 0.01745(15) 0.0221(6) Uani 1 1 d .
H21A H 1.5737 0.2668 0.0592 0.027 Uiso 1 1 calc R
H21B H 1.5271 0.3594 -0.0137 0.027 Uiso 1 1 calc R
C22 C 1.6173(4) 0.1639(3) -0.02156(15) 0.0219(6) Uani 1 1 d .
H22A H 1.6101 0.0754 0.0100 0.026 Uiso 1 1 calc R
H22B H 1.5588 0.1661 -0.0626 0.026 Uiso 1 1 calc R
C23 C 1.8126(4) 0.1831(3) -0.04648(15) 0.0215(6) Uani 1 1 d .
H23A H 1.8745 0.1688 -0.0050 0.026 Uiso 1 1 calc R
H23B H 1.8204 0.2757 -0.0727 0.026 Uiso 1 1 calc R
C24 C 1.9069(4) 0.0883(3) -0.09383(16) 0.0232(6) Uani 1 1 d .
H24A H 1.9038 -0.0043 -0.0670 0.028 Uiso 1 1 calc R
H24B H 1.8425 0.0999 -0.1344 0.028 Uiso 1 1 calc R
C25 C 2.0997(4) 0.1127(3) -0.12071(15) 0.0225(6) Uani 1 1 d .
H25A H 2.1630 0.1022 -0.0799 0.027 Uiso 1 1 calc R
H25B H 2.1019 0.2054 -0.1475 0.027 Uiso 1 1 calc R
C26 C 2.1989(4) 0.0192(3) -0.16773(16) 0.0257(6) Uani 1 1 d .
H26A H 2.1974 -0.0735 -0.1410 0.031 Uiso 1 1 calc R
H26B H 2.1362 0.0297 -0.2087 0.031 Uiso 1 1 calc R
C27 C 2.3909(4) 0.0457(3) -0.19385(17) 0.0277(6) Uani 1 1 d .
H27A H 2.4522 0.0394 -0.1530 0.033 Uiso 1 1 calc R
H27B H 2.3923 0.1370 -0.2226 0.033 Uiso 1 1 calc R
C28 C 2.4916(5) -0.0523(4) -0.2378(2) 0.0409(9) Uani 1 1 d .
H28A H 2.6117 -0.0307 -0.2528 0.061 Uiso 1 1 calc R
H28B H 2.4333 -0.0452 -0.2790 0.061 Uiso 1 1 calc R
H28C H 2.4932 -0.1429 -0.2094 0.061 Uiso 1 1 calc R
N1 N 0.6937(3) 0.0709(2) 0.42240(12) 0.0173(4) Uani 1 1 d .
N2 N 0.3681(3) 0.1709(2) 0.45223(11) 0.0157(4) Uani 1 1 d .
N3 N 0.1960(3) 0.2344(2) 0.45748(12) 0.0178(4) Uani 1 1 d .
N4 N 0.0492(3) 0.5386(2) 0.33337(12) 0.0208(5) Uani 1 1 d .
N5 N 0.3659(3) 0.3618(2) 0.37404(11) 0.0156(4) Uani 1 1 d .
N6 N 0.4247(3) 0.4630(2) 0.31730(12) 0.0165(4) Uani 1 1 d .
H6A H 0.4847 0.5238 0.3224 0.020 Uiso 1 1 d .
O1 O 0.3228(3) 0.3605(2) 0.24282(10) 0.0228(4) Uani 1 1 d .
N7 N 0.5819(3) 0.1012(2) 0.56018(12) 0.0183(5) Uani 1 1 d .
C29 C 0.6409(3) 0.1643(3) 0.58791(15) 0.0190(5) Uani 1 1 d .
S1 S 0.73477(9) 0.25434(7) 0.63025(4) 0.02289(17) Uani 1 1 d .

loop_
_atom_site_aniso_label
_atom_site_aniso_U_11
_atom_site_aniso_U_22
_atom_site_aniso_U_33
_atom_site_aniso_U_23
_atom_site_aniso_U_13
_atom_site_aniso_U_12
Fe1 0.0146(3) 0.0115(3) 0.0132(3) -0.0037(2) 0.0002(2) 0.0004(2)
C1 0.0204(13) 0.0183(13) 0.0236(13) -0.0050(11) 0.0001(11) 0.0033(10)
C2 0.0173(13) 0.0251(14) 0.0280(15) -0.0077(12) 0.0013(11) 0.0040(11)
C3 0.0181(13) 0.0229(14) 0.0223(13) -0.0071(11) 0.0020(10) -0.0036(10)
C4 0.0193(13) 0.0167(12) 0.0196(13) -0.0052(10) -0.0011(10) -0.0018(10)
C5 0.0162(12) 0.0139(12) 0.0188(12) -0.0076(10) -0.0027(9) -0.0005(9)
C6 0.0172(12) 0.0140(12) 0.0181(12) -0.0080(10) -0.0025(10) 0.0001(9)
C7 0.0162(12) 0.0170(12) 0.0165(12) -0.0080(10) -0.0001(9) -0.0011(9)
C8 0.0165(12) 0.0180(12) 0.0208(12) -0.0100(10) -0.0029(10) 0.0004(10)
C9 0.0195(13) 0.0266(14) 0.0227(14) -0.0095(11) -0.0001(11) -0.0029(11)
C10 0.0167(13) 0.0382(17) 0.0326(16) -0.0196(14) 0.0027(11) 0.0012(12)
C11 0.0191(13) 0.0277(15) 0.0387(17) -0.0158(13) -0.0066(12) 0.0071(11)
C12 0.0224(14) 0.0234(14) 0.0308(15) -0.0079(12) -0.0071(12) 0.0023(11)
C13 0.0122(11) 0.0191(13) 0.0182(12) -0.0066(10) 0.0028(9) 0.0014(9)
C14 0.0216(13) 0.0186(13) 0.0199(13) -0.0042(10) -0.0001(10) 0.0000(10)
C15 0.0231(13) 0.0189(13) 0.0194(13) -0.0055(10) 0.0020(10) -0.0040(10)
C16 0.0223(13) 0.0203(13) 0.0201(13) -0.0077(10) 0.0018(10) -0.0037(10)
C17 0.0220(13) 0.0227(14) 0.0222(13) -0.0092(11) 0.0017(11) -0.0038(11)
C18 0.0226(14) 0.0232(14) 0.0241(14) -0.0095(11) 0.0026(11) -0.0048(11)
C19 0.0220(13) 0.0223(14) 0.0224(13) -0.0085(11) 0.0010(11) -0.0038(11)
C20 0.0222(13) 0.0214(14) 0.0246(14) -0.0091(11) 0.0002(11) -0.0035(10)
C21 0.0223(14) 0.0204(13) 0.0245(14) -0.0082(11) -0.0005(11) -0.0030(10)
C22 0.0220(13) 0.0187(13) 0.0257(14) -0.0071(11) -0.0014(11) -0.0025(10)
C23 0.0212(13) 0.0191(13) 0.0248(14) -0.0071(11) -0.0017(11) -0.0014(10)
C24 0.0232(14) 0.0206(13) 0.0269(14) -0.0091(11) -0.0012(11) -0.0019(11)
C25 0.0235(14) 0.0189(13) 0.0252(14) -0.0066(11) 0.0005(11) -0.0039(10)
C26 0.0285(15) 0.0217(14) 0.0274(15) -0.0100(12) 0.0019(12) -0.0033(11)
C27 0.0301(16) 0.0229(14) 0.0296(15) -0.0104(12) 0.0049(12) -0.0027(12)
C28 0.045(2) 0.0318(18) 0.043(2) -0.0179(15) 0.0180(16) -0.0050(15)
N1 0.0178(10) 0.0163(11) 0.0185(11) -0.0075(9) -0.0021(8) 0.0013(8)
N2 0.0153(10) 0.0161(10) 0.0163(10) -0.0074(8) 0.0005(8) 0.0002(8)
N3 0.0162(10) 0.0195(11) 0.0178(11) -0.0079(9) -0.0004(8) 0.0021(8)
N4 0.0184(11) 0.0207(11) 0.0239(12) -0.0082(9) -0.0034(9) 0.0023(9)
N5 0.0152(10) 0.0149(10) 0.0156(10) -0.0043(8) 0.0006(8) 0.0000(8)
N6 0.0174(10) 0.0122(10) 0.0194(11) -0.0040(8) -0.0001(8) -0.0020(8)
O1 0.0266(10) 0.0213(10) 0.0222(10) -0.0099(8) 0.0007(8) -0.0040(8)
N7 0.0183(11) 0.0164(11) 0.0175(11) -0.0035(9) 0.0011(9) 0.0029(8)
C29 0.0131(12) 0.0153(12) 0.0235(13) -0.0006(10) 0.0027(10) 0.0028(9)
S1 0.0222(3) 0.0211(3) 0.0288(4) -0.0133(3) -0.0036(3) 0.0003(2)

loop_
_atom_type_symbol
_atom_type_description
_atom_type_scat_dispersion_real
_atom_type_scat_dispersion_imag
_atom_type_scat_source
C C 0.0181 0.0091 'International Tables Vol C Tables 4.2.6.8 and 6.1.1.4'
H H 0.0000 0.0000 'International Tables Vol C Tables 4.2.6.8 and 6.1.1.4'
N N 0.0311 0.0180 'International Tables Vol C Tables 4.2.6.8 and 6.1.1.4'
O O 0.0492 0.0322 'International Tables Vol C Tables 4.2.6.8 and 6.1.1.4'
S S 0.3331 0.5567 'International Tables Vol C Tables 4.2.6.8 and 6.1.1.4'
Fe Fe -1.1336 3.1974 'International Tables Vol C Tables 4.2.6.8 and 6.1.1.4'

loop_
_geom_angle_atom_site_label_1
_geom_angle_atom_site_label_2
_geom_angle_atom_site_label_3
_geom_angle
_geom_angle_site_symmetry_1
_geom_angle_site_symmetry_3
N7 Fe1 N7 180.0 . 2_656
N7 Fe1 N2 88.62(9) . .
N7 Fe1 N2 91.38(9) 2_656 .
N7 Fe1 N2 91.38(9) . 2_656
N7 Fe1 N2 88.62(9) 2_656 2_656
N2 Fe1 N2 180.0 . 2_656
N7 Fe1 N1 92.28(9) . 2_656
N7 Fe1 N1 87.72(9) 2_656 2_656
N2 Fe1 N1 99.81(9) . 2_656
N2 Fe1 N1 80.19(9) 2_656 2_656
N7 Fe1 N1 87.73(9) . .
N7 Fe1 N1 92.27(9) 2_656 .
N2 Fe1 N1 80.19(9) . .
N2 Fe1 N1 99.81(9) 2_656 .
N1 Fe1 N1 179.998(1) 2_656 .
N1 C1 C2 122.2(3) . .
C3 C2 C1 119.9(2) . .
C2 C3 C4 118.7(3) . .
C3 C4 C5 118.4(2) . .
N1 C5 C4 123.3(2) . .
N1 C5 C6 110.8(2) . .
C4 C5 C6 125.9(2) . .
N2 C6 N5 108.8(2) . .
N2 C6 C5 119.3(2) . .
N5 C6 C5 131.8(2) . .
N3 C7 N5 109.8(2) . .
N3 C7 C8 124.7(2) . .
N5 C7 C8 125.4(2) . .
N4 C8 C9 124.1(2) . .
N4 C8 C7 116.4(2) . .
C9 C8 C7 119.4(2) . .
C10 C9 C8 116.9(3) . .
C11 C10 C9 120.1(3) . .
C10 C11 C12 118.4(3) . .
N4 C12 C11 123.4(3) . .
O1 C13 N6 121.5(2) . .
O1 C13 C14 125.6(2) . .
N6 C13 C14 112.7(2) . .
C13 C14 C15 111.9(2) . .
C16 C15 C14 113.9(2) . .
C17 C16 C15 112.1(2) . .
C18 C17 C16 114.0(2) . .
C19 C18 C17 113.4(2) . .
C18 C19 C20 114.2(2) . .
C21 C20 C19 113.4(2) . .
C20 C21 C22 113.9(2) . .
C23 C22 C21 113.6(2) . .
C22 C23 C24 113.8(2) . .
C25 C24 C23 113.1(2) . .
C24 C25 C26 114.7(2) . .
C27 C26 C25 113.6(2) . .
C26 C27 C28 113.3(3) . .
C1 N1 C5 117.5(2) . .
C1 N1 Fe1 126.94(19) . .
C5 N1 Fe1 115.46(17) . .
C6 N2 N3 109.1(2) . .
C6 N2 Fe1 113.66(17) . .
N3 N2 Fe1 137.23(17) . .
C7 N3 N2 106.4(2) . .
C8 N4 C12 117.1(2) . .
C6 N5 C7 105.8(2) . .
C6 N5 N6 124.9(2) . .
C7 N5 N6 129.0(2) . .
N5 N6 C13 114.9(2) . .
C29 N7 Fe1 172.3(2) . .
N7 C29 S1 178.0(2) . .

loop_
_geom_bond_atom_site_label_1
_geom_bond_atom_site_label_2
_geom_bond_distance
_geom_bond_site_symmetry_2
Fe1 N7 1.963(2) .
Fe1 N7 1.963(2) 2_656
Fe1 N2 1.987(2) .
Fe1 N2 1.987(2) 2_656
Fe1 N1 2.022(2) 2_656
Fe1 N1 2.022(2) .
C1 N1 1.345(3) .
C1 C2 1.397(4) .
C2 C3 1.379(4) .
C3 C4 1.391(4) .
C4 C5 1.394(4) .
C5 N1 1.356(3) .
C5 C6 1.456(3) .
C6 N2 1.313(3) .
C6 N5 1.360(3) .
C7 N3 1.316(3) .
C7 N5 1.375(3) .
C7 C8 1.477(3) .
C8 N4 1.339(4) .
C8 C9 1.395(4) .
C9 C10 1.392(4) .
C10 C11 1.373(5) .
C11 C12 1.387(4) .
C12 N4 1.340(4) .
C13 O1 1.207(3) .
C13 N6 1.392(3) .
C13 C14 1.505(4) .
C14 C15 1.540(4) .
C15 C16 1.529(4) .
C16 C17 1.525(4) .
C17 C18 1.524(4) .
C18 C19 1.522(4) .
C19 C20 1.526(4) .
C20 C21 1.522(4) .
C21 C22 1.529(4) .
C22 C23 1.522(4) .
C23 C24 1.528(4) .
C24 C25 1.520(4) .
C25 C26 1.525(4) .
C26 C27 1.517(4) .
C27 C28 1.522(4) .
N2 N3 1.379(3) .
N5 N6 1.390(3) .
N7 C29 1.116(4) .
C29 S1 1.673(3) .

loop_
_geom_torsion_atom_site_label_1
_geom_torsion_atom_site_label_2
_geom_torsion_atom_site_label_3
_geom_torsion_atom_site_label_4
_geom_torsion
_geom_torsion_site_symmetry_1
N1 C1 C2 C3 0.6(4) .
C1 C2 C3 C4 -1.0(4) .
C2 C3 C4 C5 -0.2(4) .
C3 C4 C5 N1 1.9(4) .
C3 C4 C5 C6 -176.9(2) .
N1 C5 C6 N2 1.7(3) .
C4 C5 C6 N2 -179.3(2) .
N1 C5 C6 N5 -174.2(2) .
C4 C5 C6 N5 4.8(4) .
N3 C7 C8 N4 -162.0(2) .
N5 C7 C8 N4 19.3(4) .
N3 C7 C8 C9 18.1(4) .
N5 C7 C8 C9 -160.6(2) .
N4 C8 C9 C10 -2.2(4) .
C7 C8 C9 C10 177.7(2) .
C8 C9 C10 C11 1.0(4) .
C9 C10 C11 C12 0.1(4) .
C10 C11 C12 N4 -0.3(5) .
O1 C13 C14 C15 -106.1(3) .
N6 C13 C14 C15 68.7(3) .
C13 C14 C15 C16 60.8(3) .
C14 C15 C16 C17 -180.0(2) .
C15 C16 C17 C18 -179.6(2) .
C16 C17 C18 C19 176.5(2) .
C17 C18 C19 C20 -178.9(2) .
C18 C19 C20 C21 179.6(2) .
C19 C20 C21 C22 -173.7(2) .
C20 C21 C22 C23 178.5(2) .
C21 C22 C23 C24 -172.4(2) .
C22 C23 C24 C25 177.7(2) .
C23 C24 C25 C26 179.6(2) .
C24 C25 C26 C27 180.0(3) .
C25 C26 C27 C28 177.3(3) .
C2 C1 N1 C5 1.0(4) .
C2 C1 N1 Fe1 -175.0(2) .
C4 C5 N1 C1 -2.3(4) .
C6 C5 N1 C1 176.7(2) .
C4 C5 N1 Fe1 174.14(19) .
C6 C5 N1 Fe1 -6.8(3) .
N7 Fe1 N1 C1 94.4(2) .
N7 Fe1 N1 C1 -85.6(2) 2_656
N2 Fe1 N1 C1 -176.6(2) .
N2 Fe1 N1 C1 3.4(2) 2_656
N1 Fe1 N1 C1 -122(4) 2_656
N7 Fe1 N1 C5 -81.71(18) .
N7 Fe1 N1 C5 98.29(18) 2_656
N2 Fe1 N1 C5 7.28(17) .
N2 Fe1 N1 C5 -172.72(17) 2_656
N1 Fe1 N1 C5 62(4) 2_656
N5 C6 N2 N3 0.6(3) .
C5 C6 N2 N3 -176.2(2) .
N5 C6 N2 Fe1 -178.91(15) .
C5 C6 N2 Fe1 4.3(3) .
N7 Fe1 N2 C6 81.85(18) .
N7 Fe1 N2 C6 -98.15(18) 2_656
N2 Fe1 N2 C6 143(6) 2_656
N1 Fe1 N2 C6 173.92(17) 2_656
N1 Fe1 N2 C6 -6.08(17) .
N7 Fe1 N2 N3 -97.4(2) .
N7 Fe1 N2 N3 82.6(2) 2_656
N2 Fe1 N2 N3 -36(6) 2_656
N1 Fe1 N2 N3 -5.4(2) 2_656
N1 Fe1 N2 N3 174.6(2) .
N5 C7 N3 N2 -1.5(3) .
C8 C7 N3 N2 179.6(2) .
C6 N2 N3 C7 0.6(3) .
Fe1 N2 N3 C7 179.87(19) .
C9 C8 N4 C12 2.0(4) .
C7 C8 N4 C12 -177.9(2) .
C11 C12 N4 C8 -0.7(4) .
N2 C6 N5 C7 -1.4(3) .
C5 C6 N5 C7 174.8(3) .
N2 C6 N5 N6 -176.6(2) .
C5 C6 N5 N6 -0.4(4) .
N3 C7 N5 C6 1.8(3) .
C8 C7 N5 C6 -179.3(2) .
N3 C7 N5 N6 176.7(2) .
C8 C7 N5 N6 -4.4(4) .
C6 N5 N6 C13 99.9(3) .
C7 N5 N6 C13 -74.2(3) .
O1 C13 N6 N5 -13.5(3) .
C14 C13 N6 N5 171.4(2) .
N7 Fe1 N7 C29 -30(14) 2_656
N2 Fe1 N7 C29 -74.5(16) .
N2 Fe1 N7 C29 105.5(16) 2_656
N1 Fe1 N7 C29 -174.3(16) 2_656
N1 Fe1 N7 C29 5.7(16) .
Fe1 N7 C29 S1 -89(8) .
